data_4088900
loop_
_publ_author_name
'Shvydkiy, Nikita V.'
'Trifonova, Evgeniya A.'
'Shved, Andrei M.'
'Nelyubina, Yulia V.'
'Chusov, Denis'
'Perekalin, Dmitry S.'
'Kudinov, Alexander R.'

_publ_section_title
;
 Cyclobutadiene Arene Complexes of Rhodium and Iridium
;
_journal_issue 17
_journal_name_full Organometallics
_journal_page_first 3025
_journal_paper_doi 10.1021/acs.organomet.6b00539
_journal_volume 35
_journal_year 2016
_chemical_formula_moiety 'C16 H26 Rh, F2 O2 P'
_chemical_formula_sum 'C16 H26 F2 O2 P Rh'
_chemical_formula_weight 422.25
_space_group_crystal_system orthorhombic
_space_group_IT_number 19
_space_group_name_Hall 'P 2ac 2ab'
_space_group_name_H-M_alt 'P 21 21 21'
_atom_sites_solution_hydrogens geom
_audit_creation_method SHELXL-2014/6
_cell_angle_alpha 90
_cell_angle_beta 90
_cell_angle_gamma 90
_cell_formula_units_Z 4
_cell_length_a 8.3540(13)
_cell_length_b 9.2101(15)
_cell_length_c 21.622(3)
_cell_measurement_reflns_used 2606
_cell_measurement_temperature 100(2)
_cell_measurement_theta_max 30
_cell_measurement_theta_min 3
_cell_volume 1663.6(4)
_computing_cell_refinement 'APEX2 (Bruker, 2005)'
_computing_data_collection 'APEX2 (Bruker, 2005)'
_computing_data_reduction 'APEX2 (Bruker, 2005)'
_computing_molecular_graphics 'SHELXL-2014/6 (Sheldrick, 2014)'
_computing_publication_material 'SHELXL-2014/6 (Sheldrick, 2014)'
_computing_structure_refinement 'SHELXL-2014/6 (Sheldrick, 2014)'
_computing_structure_solution 'APEX2 (Bruker, 2005)'
_diffrn_ambient_temperature 100(2)
_diffrn_measured_fraction_theta_full 1.000
_diffrn_measured_fraction_theta_max 1.000
_diffrn_measurement_device_type 'Bruker APEX2 DUO CCD area detector'
_diffrn_measurement_method 'phi and omega scans'
_diffrn_radiation_type MoK\a
_diffrn_radiation_wavelength 0.71073
_diffrn_reflns_av_R_equivalents 0.0754
_diffrn_reflns_av_unetI/netI 0.0569
_diffrn_reflns_Laue_measured_fraction_full 1.000
_diffrn_reflns_Laue_measured_fraction_max 1.000
_diffrn_reflns_limit_h_max 11
_diffrn_reflns_limit_h_min -10
_diffrn_reflns_limit_k_max 12
_diffrn_reflns_limit_k_min -12
_diffrn_reflns_limit_l_max 28
_diffrn_reflns_limit_l_min -28
_diffrn_reflns_number 19126
_diffrn_reflns_point_group_measured_fraction_full 1.000
_diffrn_reflns_point_group_measured_fraction_max 1.000
_diffrn_reflns_theta_full 25.242
_diffrn_reflns_theta_max 27.995
_diffrn_reflns_theta_min 1.884
_exptl_absorpt_coefficient_mu 1.146
_exptl_absorpt_correction_T_max 0.7461
_exptl_absorpt_correction_T_min 0.6436
_exptl_absorpt_correction_type multi-scan
_exptl_absorpt_process_details 'APEX2 (Bruker, 2005)'
_exptl_crystal_colour yellow
_exptl_crystal_density_diffrn 1.686
_exptl_crystal_description plate
_exptl_crystal_F_000 864
_exptl_crystal_size_max 0.350
_exptl_crystal_size_mid 0.150
_exptl_crystal_size_min 0.050
_refine_diff_density_max 0.983
_refine_diff_density_min -1.824
_refine_diff_density_rms 0.158
_refine_ls_abs_structure_details
;
 Flack x determined using 1358 quotients [(I+)-(I-)]/[(I+)+(I-)]
 (Parsons, Flack and Wagner, Acta Cryst. B69 (2013) 249-259).
;
_refine_ls_abs_structure_Flack -0.08(4)
_refine_ls_extinction_method none
_refine_ls_goodness_of_fit_ref 1.093
_refine_ls_hydrogen_treatment constr
_refine_ls_matrix_type full
_refine_ls_number_parameters 212
_refine_ls_number_reflns 4001
_refine_ls_number_restraints 0
_refine_ls_restrained_S_all 1.093
_refine_ls_R_factor_all 0.0678
_refine_ls_R_factor_gt 0.0578
_refine_ls_shift/su_max 0.004
_refine_ls_shift/su_mean 0.000
_refine_ls_structure_factor_coef Fsqd
_refine_ls_weighting_details 'w=1/[\s^2^(Fo^2^)+(0.0899P)^2^+2.6754P] where P=(Fo^2^+2Fc^2^)/3'
_refine_ls_weighting_scheme calc
_refine_ls_wR_factor_gt 0.1509
_refine_ls_wR_factor_ref 0.1589
_reflns_Friedel_coverage 0.739
_reflns_Friedel_fraction_full 1.000
_reflns_Friedel_fraction_max 1.000
_reflns_number_gt 3512
_reflns_number_total 4001
_reflns_threshold_expression 'I > 2\s(I)'
_cod_data_source_file om6b00539_si_002.cif
_cod_data_source_block 2
_cod_original_cell_volume 1663.6(5)
_cod_database_code 4088900
_shelx_space_group_comment
;
The symmetry employed for this shelxl refinement is uniquely defined
by the following loop, which should always be used as a source of
symmetry information in preference to the above space-group names.
They are only intended as comments.
;
_shelx_estimated_absorpt_t_min 0.690
_shelx_estimated_absorpt_t_max 0.945
_shelxl_version_number 2014/6

loop_
_space_group_symop_operation_xyz
'x, y, z'
'-x+1/2, -y, z+1/2'
'-x, y+1/2, -z+1/2'
'x+1/2, -y+1/2, -z'

loop_
_atom_site_label
_atom_site_type_symbol
_atom_site_fract_x
_atom_site_fract_y
_atom_site_fract_z
_atom_site_U_iso_or_equiv
_atom_site_adp_type
_atom_site_occupancy
_atom_site_site_symmetry_order
_atom_site_calc_flag
_atom_site_refinement_flags_posn
_atom_site_refinement_flags_adp
_atom_site_refinement_flags_occupancy
_atom_site_disorder_assembly
_atom_site_disorder_group
Rh1 Rh 0.48332(7) 0.77286(8) 0.85083(3) 0.0242(2) Uani 1 1 d . . . . .
C1 C 0.4028(11) 0.6871(11) 0.9408(5) 0.027(2) Uani 1 1 d . . . . .
C2 C 0.3944(11) 0.8379(11) 0.9466(4) 0.0240(18) Uani 1 1 d . . . . .
C3 C 0.3039(12) 0.9174(10) 0.9042(4) 0.0245(19) Uani 1 1 d . . . . .
C4 C 0.2259(10) 0.8436(10) 0.8554(5) 0.0234(18) Uani 1 1 d . . . . .
C5 C 0.2223(9) 0.6885(10) 0.8534(4) 0.0218(17) Uani 1 1 d . . . . .
C6 C 0.3073(10) 0.6110(10) 0.8965(4) 0.0214(18) Uani 1 1 d . . . . .
C7 C 0.4951(16) 0.5961(13) 0.9861(5) 0.043(3) Uani 1 1 d . . . . .
H7A H 0.4226 0.5606 1.0184 0.064 Uiso 1 1 calc R U . . .
H7B H 0.5796 0.6550 1.0051 0.064 Uiso 1 1 calc R U . . .
H7C H 0.5433 0.5134 0.9645 0.064 Uiso 1 1 calc R U . . .
C8 C 0.4845(17) 0.9158(13) 0.9985(5) 0.046(3) Uani 1 1 d . . . . .
H8A H 0.4578 0.8709 1.0382 0.069 Uiso 1 1 calc R U . . .
H8B H 0.4534 1.0184 0.9991 0.069 Uiso 1 1 calc R U . . .
H8C H 0.6000 0.9080 0.9912 0.069 Uiso 1 1 calc R U . . .
C9 C 0.2915(15) 1.0788(12) 0.9101(5) 0.036(2) Uani 1 1 d . . . . .
H9A H 0.2187 1.1030 0.9442 0.054 Uiso 1 1 calc R U . . .
H9B H 0.2499 1.1197 0.8715 0.054 Uiso 1 1 calc R U . . .
H9C H 0.3976 1.1196 0.9186 0.054 Uiso 1 1 calc R U . . .
C10 C 0.1409(14) 0.9299(12) 0.8062(5) 0.038(3) Uani 1 1 d . . . . .
H10A H 0.0325 0.9535 0.8203 0.056 Uiso 1 1 calc R U . . .
H10B H 0.1349 0.8724 0.7682 0.056 Uiso 1 1 calc R U . . .
H10C H 0.2001 1.0198 0.7982 0.056 Uiso 1 1 calc R U . . .
C11 C 0.1216(14) 0.6112(13) 0.8065(5) 0.039(3) Uani 1 1 d . . . . .
H11A H 0.0126 0.5996 0.8226 0.059 Uiso 1 1 calc R U . . .
H11B H 0.1677 0.5154 0.7981 0.059 Uiso 1 1 calc R U . . .
H11C H 0.1185 0.6679 0.7682 0.059 Uiso 1 1 calc R U . . .
C12 C 0.3005(14) 0.4468(12) 0.8991(6) 0.036(2) Uani 1 1 d . . . . .
H12A H 0.1955 0.4135 0.8847 0.054 Uiso 1 1 calc R U . . .
H12B H 0.3175 0.4144 0.9418 0.054 Uiso 1 1 calc R U . . .
H12C H 0.3842 0.4061 0.8725 0.054 Uiso 1 1 calc R U . . .
C13 C 0.6767(12) 0.6267(15) 0.8419(8) 0.057(4) Uani 1 1 d . . . . .
H13A H 0.6700 0.5358 0.8662 0.069 Uiso 1 1 calc R U . . .
H13B H 0.7202 0.6128 0.7997 0.069 Uiso 1 1 calc R U . . .
C14 C 0.7274(12) 0.7506(14) 0.8736(6) 0.047(3) Uani 1 1 d . . . . .
H14A H 0.8030 0.8151 0.8516 0.056 Uiso 1 1 calc R U . . .
H14B H 0.7529 0.7381 0.9180 0.056 Uiso 1 1 calc R U . . .
C15 C 0.5518(16) 0.9407(13) 0.7889(6) 0.045(3) Uani 1 1 d . . . . .
H15A H 0.4769 1.0235 0.7847 0.054 Uiso 1 1 calc R U . . .
H15B H 0.6658 0.9700 0.7896 0.054 Uiso 1 1 calc R U . . .
C16 C 0.515(2) 0.8177(13) 0.7558(5) 0.054(3) Uani 1 1 d . . . . .
H16A H 0.6055 0.7681 0.7351 0.064 Uiso 1 1 calc R U . . .
H16B H 0.4168 0.8216 0.7303 0.064 Uiso 1 1 calc R U . . .
P1 P 0.8247(6) 0.2299(6) 0.8939(2) 0.0752(12) Uani 1 1 d . . . . .
O1 O 0.919(2) 0.2852(18) 0.8428(7) 0.121(6) Uani 1 1 d . . . . .
O2 O 0.8421(16) 0.0708(12) 0.8914(6) 0.080(4) Uani 1 1 d . . . . .
F1 F 0.710(4) 0.324(5) 0.931(2) 0.094(6) Uani 0.280(13) 1 d . . P A 1
F2 F 0.706(7) 0.232(5) 0.8384(18) 0.115(6) Uani 0.280(13) 1 d . . P A 1
F1' F 0.6540(14) 0.2566(19) 0.8814(9) 0.094(6) Uani 0.720(13) 1 d . . P A 2
F2' F 0.909(2) 0.2483(18) 0.9505(7) 0.115(6) Uani 0.720(13) 1 d . . P A 2

loop_
_atom_site_aniso_label
_atom_site_aniso_U_11
_atom_site_aniso_U_22
_atom_site_aniso_U_33
_atom_site_aniso_U_23
_atom_site_aniso_U_13
_atom_site_aniso_U_12
Rh1 0.0214(3) 0.0216(3) 0.0297(3) -0.0045(3) 0.0073(3) -0.0054(2)
C1 0.023(4) 0.030(5) 0.027(5) 0.005(4) 0.005(4) 0.001(4)
C2 0.024(4) 0.028(5) 0.019(4) -0.002(4) 0.002(4) -0.002(4)
C3 0.033(5) 0.020(5) 0.020(4) -0.005(3) 0.005(4) -0.003(4)
C4 0.021(4) 0.023(4) 0.026(5) -0.002(4) 0.005(4) -0.003(3)
C5 0.019(3) 0.028(4) 0.019(4) -0.004(4) 0.004(4) -0.007(3)
C6 0.012(4) 0.023(5) 0.029(5) -0.002(4) 0.005(3) 0.001(3)
C7 0.043(7) 0.047(6) 0.039(5) 0.007(4) -0.008(6) 0.012(6)
C8 0.046(7) 0.049(6) 0.042(6) -0.017(5) -0.016(6) -0.007(6)
C9 0.040(6) 0.027(5) 0.040(6) -0.012(5) 0.003(5) -0.008(4)
C10 0.044(7) 0.031(6) 0.037(6) 0.005(5) -0.010(5) 0.004(5)
C11 0.031(6) 0.047(7) 0.040(6) -0.018(5) 0.004(5) -0.009(5)
C12 0.036(6) 0.023(5) 0.048(7) 0.003(4) 0.012(5) 0.004(4)
C13 0.020(5) 0.058(8) 0.095(11) -0.039(8) 0.012(6) 0.006(5)
C14 0.023(4) 0.050(8) 0.068(8) -0.017(6) 0.005(4) 0.001(5)
C15 0.050(7) 0.032(6) 0.052(7) 0.001(5) 0.020(6) -0.014(5)
C16 0.081(10) 0.050(6) 0.030(5) -0.002(4) 0.018(6) -0.019(7)
P1 0.085(3) 0.058(3) 0.082(3) -0.007(2) -0.002(2) 0.003(2)
O1 0.136(12) 0.127(12) 0.100(10) 0.068(10) 0.020(9) -0.043(10)
O2 0.098(9) 0.032(5) 0.111(10) -0.001(6) -0.035(8) 0.001(6)
F1 0.047(6) 0.096(12) 0.138(16) 0.052(11) -0.001(7) 0.014(7)
F2 0.179(15) 0.101(11) 0.066(8) -0.049(8) -0.005(9) -0.050(11)
F1' 0.047(6) 0.096(12) 0.138(16) 0.052(11) -0.001(7) 0.014(7)
F2' 0.179(15) 0.101(11) 0.066(8) -0.049(8) -0.005(9) -0.050(11)

loop_
_atom_type_symbol
_atom_type_description
_atom_type_scat_dispersion_real
_atom_type_scat_dispersion_imag
_atom_type_scat_source
C C 0.0033 0.0016 'International Tables Vol C Tables 4.2.6.8 and 6.1.1.4'
H H 0.0000 0.0000 'International Tables Vol C Tables 4.2.6.8 and 6.1.1.4'
F F 0.0171 0.0103 'International Tables Vol C Tables 4.2.6.8 and 6.1.1.4'
P P 0.1023 0.0942 'International Tables Vol C Tables 4.2.6.8 and 6.1.1.4'
Rh Rh -1.1178 0.9187 'International Tables Vol C Tables 4.2.6.8 and 6.1.1.4'
O O 0.0106 0.0060 'International Tables Vol C Tables 4.2.6.8 and 6.1.1.4'

loop_
_geom_angle_atom_site_label_1
_geom_angle_atom_site_label_2
_geom_angle_atom_site_label_3
_geom_angle
C14 Rh1 C13 38.7(5)
C14 Rh1 C16 97.2(6)
C13 Rh1 C16 86.5(7)
C14 Rh1 C15 87.6(5)
C13 Rh1 C15 101.5(6)
C16 Rh1 C15 37.9(5)
C14 Rh1 C1 93.1(4)
C13 Rh1 C1 94.9(5)
C16 Rh1 C1 165.1(5)
C15 Rh1 C1 154.1(4)
C14 Rh1 C4 160.5(4)
C13 Rh1 C4 157.0(4)
C16 Rh1 C4 96.1(5)
C15 Rh1 C4 94.3(4)
C1 Rh1 C4 76.9(4)
C14 Rh1 C2 97.4(4)
C13 Rh1 C2 120.0(5)
C16 Rh1 C2 150.8(5)
C15 Rh1 C2 118.0(4)
C1 Rh1 C2 36.2(4)
C4 Rh1 C2 64.7(4)
C14 Rh1 C3 124.5(4)
C13 Rh1 C3 155.2(5)
C16 Rh1 C3 117.0(5)
C15 Rh1 C3 94.0(4)
C1 Rh1 C3 64.4(4)
C4 Rh1 C3 36.1(3)
C2 Rh1 C3 35.4(3)
C14 Rh1 C6 116.9(4)
C13 Rh1 C6 96.6(5)
C16 Rh1 C6 128.4(5)
C15 Rh1 C6 155.3(4)
C1 Rh1 C6 36.8(4)
C4 Rh1 C6 63.9(3)
C2 Rh1 C6 64.8(3)
C3 Rh1 C6 75.3(3)
C14 Rh1 C5 150.8(4)
C13 Rh1 C5 120.6(4)
C16 Rh1 C5 102.0(5)
C15 Rh1 C5 120.9(4)
C1 Rh1 C5 64.6(4)
C4 Rh1 C5 36.5(3)
C2 Rh1 C5 76.1(3)
C3 Rh1 C5 64.6(3)
C6 Rh1 C5 34.5(3)
C2 C1 C6 121.3(9)
C2 C1 C7 121.4(10)
C6 C1 C7 116.8(9)
C2 C1 Rh1 74.8(6)
C6 C1 Rh1 75.8(6)
C7 C1 Rh1 128.2(7)
C3 C2 C1 119.3(9)
C3 C2 C8 120.1(9)
C1 C2 C8 120.5(10)
C3 C2 Rh1 73.6(6)
C1 C2 Rh1 68.9(6)
C8 C2 Rh1 129.0(7)
C2 C3 C4 119.2(9)
C2 C3 C9 120.2(9)
C4 C3 C9 120.6(9)
C2 C3 Rh1 71.0(6)
C4 C3 Rh1 69.5(5)
C9 C3 Rh1 131.3(8)
C3 C4 C5 120.8(10)
C3 C4 C10 119.4(9)
C5 C4 C10 119.7(10)
C3 C4 Rh1 74.4(5)
C5 C4 Rh1 74.3(5)
C10 C4 Rh1 124.9(7)
C6 C5 C4 119.2(9)
C6 C5 C11 120.2(9)
C4 C5 C11 120.5(10)
C6 C5 Rh1 72.8(5)
C4 C5 Rh1 69.2(5)
C11 C5 Rh1 132.2(7)
C5 C6 C1 119.3(9)
C5 C6 C12 121.7(9)
C1 C6 C12 119.0(9)
C5 C6 Rh1 72.8(5)
C1 C6 Rh1 67.4(5)
C12 C6 Rh1 133.0(7)
C1 C7 H7A 109.5
C1 C7 H7B 109.5
H7A C7 H7B 109.5
C1 C7 H7C 109.5
H7A C7 H7C 109.5
H7B C7 H7C 109.5
C2 C8 H8A 109.5
C2 C8 H8B 109.5
H8A C8 H8B 109.5
C2 C8 H8C 109.5
H8A C8 H8C 109.5
H8B C8 H8C 109.5
C3 C9 H9A 109.5
C3 C9 H9B 109.5
H9A C9 H9B 109.5
C3 C9 H9C 109.5
H9A C9 H9C 109.5
H9B C9 H9C 109.5
C4 C10 H10A 109.5
C4 C10 H10B 109.5
H10A C10 H10B 109.5
C4 C10 H10C 109.5
H10A C10 H10C 109.5
H10B C10 H10C 109.5
C5 C11 H11A 109.5
C5 C11 H11B 109.5
H11A C11 H11B 109.5
C5 C11 H11C 109.5
H11A C11 H11C 109.5
H11B C11 H11C 109.5
C6 C12 H12A 109.5
C6 C12 H12B 109.5
H12A C12 H12B 109.5
C6 C12 H12C 109.5
H12A C12 H12C 109.5
H12B C12 H12C 109.5
C14 C13 Rh1 70.5(6)
C14 C13 H13A 116.6
Rh1 C13 H13A 116.6
C14 C13 H13B 116.6
Rh1 C13 H13B 116.6
H13A C13 H13B 113.6
C13 C14 Rh1 70.8(6)
C13 C14 H14A 116.5
Rh1 C14 H14A 116.5
C13 C14 H14B 116.5
Rh1 C14 H14B 116.5
H14A C14 H14B 113.5
C16 C15 Rh1 70.6(6)
C16 C15 H15A 116.6
Rh1 C15 H15A 116.6
C16 C15 H15B 116.6
Rh1 C15 H15B 116.6
H15A C15 H15B 113.6
C15 C16 Rh1 71.5(7)
C15 C16 H16A 116.4
Rh1 C16 H16A 116.4
C15 C16 H16B 116.4
Rh1 C16 H16B 116.4
H16A C16 H16B 113.4
F2' P1 O1 110.3(11)
F2' P1 F1' 128.1(12)
O1 P1 F1' 109.1(10)
F2' P1 O2 95.9(9)
O1 P1 O2 105.6(10)
F1' P1 O2 104.7(10)
O1 P1 F1 123.1(16)
O2 P1 F1 130.3(17)
O1 P1 F2 76(2)
O2 P1 F2 92.7(17)
F1 P1 F2 90(3)

loop_
_geom_bond_atom_site_label_1
_geom_bond_atom_site_label_2
_geom_bond_distance
Rh1 C14 2.108(11)
Rh1 C13 2.112(11)
Rh1 C16 2.113(11)
Rh1 C15 2.124(11)
Rh1 C1 2.205(10)
Rh1 C4 2.250(9)
Rh1 C2 2.281(9)
Rh1 C3 2.313(10)
Rh1 C6 2.316(9)
Rh1 C5 2.316(8)
C1 C2 1.396(14)
C1 C6 1.430(14)
C1 C7 1.502(13)
C2 C3 1.396(14)
C2 C8 1.529(13)
C3 C4 1.415(13)
C3 C9 1.496(14)
C4 C5 1.430(12)
C4 C10 1.505(14)
C5 C6 1.372(13)
C5 C11 1.497(13)
C6 C12 1.515(14)
C7 H7A 0.9800
C7 H7B 0.9800
C7 H7C 0.9800
C8 H8A 0.9800
C8 H8B 0.9800
C8 H8C 0.9800
C9 H9A 0.9800
C9 H9B 0.9800
C9 H9C 0.9800
C10 H10A 0.9800
C10 H10B 0.9800
C10 H10C 0.9800
C11 H11A 0.9800
C11 H11B 0.9800
C11 H11C 0.9800
C12 H12A 0.9800
C12 H12B 0.9800
C12 H12C 0.9800
C13 C14 1.397(17)
C13 H13A 0.9900
C13 H13B 0.9900
C14 H14A 0.9900
C14 H14B 0.9900
C15 C16 1.374(17)
C15 H15A 0.9900
C15 H15B 0.9900
C16 H16A 0.9900
C16 H16B 0.9900
P1 F2' 1.420(16)
P1 O1 1.448(13)
P1 F1' 1.472(13)
P1 O2 1.473(12)
P1 F1 1.52(4)
P1 F2 1.56(4)

loop_
_geom_torsion_atom_site_label_1
_geom_torsion_atom_site_label_2
_geom_torsion_atom_site_label_3
_geom_torsion_atom_site_label_4
_geom_torsion
C6 C1 C2 C3 -6.8(15)
C7 C1 C2 C3 -178.4(9)
Rh1 C1 C2 C3 55.7(9)
C6 C1 C2 C8 173.8(9)
C7 C1 C2 C8 2.2(16)
Rh1 C1 C2 C8 -123.7(10)
C6 C1 C2 Rh1 -62.5(9)
C7 C1 C2 Rh1 125.9(10)
C1 C2 C3 C4 -1.5(14)
C8 C2 C3 C4 177.9(9)
Rh1 C2 C3 C4 52.0(8)
C1 C2 C3 C9 179.1(10)
C8 C2 C3 C9 -1.5(15)
Rh1 C2 C3 C9 -127.4(10)
C1 C2 C3 Rh1 -53.5(9)
C8 C2 C3 Rh1 125.9(9)
C2 C3 C4 C5 7.7(14)
C9 C3 C4 C5 -172.9(9)
Rh1 C3 C4 C5 60.4(8)
C2 C3 C4 C10 -174.4(9)
C9 C3 C4 C10 5.0(15)
Rh1 C3 C4 C10 -121.7(9)
C2 C3 C4 Rh1 -52.7(8)
C9 C3 C4 Rh1 126.7(10)
C3 C4 C5 C6 -5.6(15)
C10 C4 C5 C6 176.5(8)
Rh1 C4 C5 C6 54.9(8)
C3 C4 C5 C11 171.9(8)
C10 C4 C5 C11 -6.1(15)
Rh1 C4 C5 C11 -127.7(9)
C3 C4 C5 Rh1 -60.5(8)
C10 C4 C5 Rh1 121.6(9)
C4 C5 C6 C1 -2.6(13)
C11 C5 C6 C1 179.9(9)
Rh1 C5 C6 C1 50.6(7)
C4 C5 C6 C12 176.4(9)
C11 C5 C6 C12 -1.1(14)
Rh1 C5 C6 C12 -130.4(9)
C4 C5 C6 Rh1 -53.2(8)
C11 C5 C6 Rh1 129.3(9)
C2 C1 C6 C5 8.9(14)
C7 C1 C6 C5 -179.0(9)
Rh1 C1 C6 C5 -53.1(8)
C2 C1 C6 C12 -170.1(10)
C7 C1 C6 C12 1.9(13)
Rh1 C1 C6 C12 127.9(8)
C2 C1 C6 Rh1 62.0(9)
C7 C1 C6 Rh1 -126.0(9)
